data_2221958
loop_
_publ_author_name
'Suresh, J.'
'Nithya, U. C.'
'Kumar, R. Suresh'
'Perumal, S.'
'Lakshman, P. L. Nilantha'

_publ_section_title 2,10-Dihydroxy-13-methyl-13-azatetracyclo[9.3.1.0^2,10^.0^3,8^]pentadeca-3(8),4,6-triene-9,15-dione
_journal_coeditor_code CI2789
_journal_issue 6
_journal_name_full 'Acta Crystallographica Section E'
_journal_page_first o1216
_journal_paper_doi 10.1107/S1600536809015785
_journal_volume 65
_journal_year 2009
_chemical_formula_iupac 'C15 H15 N O4'
_chemical_formula_moiety 'C15 H15 N O4'
_chemical_formula_sum 'C15 H15 N O4'
_chemical_formula_weight 273.28
_chemical_name_systematic
;
2,10-Dihydroxy-13-methyl-13-azatetracyclo[9.3.1.0^2,10^.0^3,8^]pentadeca-
3(8),4,6-triene-9,15-dione
;
_space_group_IT_number 2
_symmetry_cell_setting triclinic
_symmetry_space_group_name_Hall '-P 1'
_symmetry_space_group_name_H-M 'P -1'
_atom_sites_solution_hydrogens geom
_atom_sites_solution_primary direct
_atom_sites_solution_secondary difmap
_audit_creation_method SHELXL-97
_cell_angle_alpha 72.764(11)
_cell_angle_beta 80.486(12)
_cell_angle_gamma 72.369(11)
_cell_formula_units_Z 2
_cell_length_a 7.5616(7)
_cell_length_b 8.9033(8)
_cell_length_c 10.8091(11)
_cell_measurement_reflns_used 25
_cell_measurement_temperature 293(2)
_cell_measurement_theta_max 25
_cell_measurement_theta_min 2
_cell_volume 660.09(12)
_computing_cell_refinement 'CAD-4 EXPRESS (Enraf--Nonius, 1994)'
_computing_data_collection 'CAD-4 EXPRESS (Enraf--Nonius, 1994)'
_computing_data_reduction 'XCAD4 (Harms & Wocadlo, 1996)'
_computing_molecular_graphics 'PLATON (Spek, 2009)'
_computing_publication_material 'SHELXL97 (Sheldrick, 2008)'
_computing_structure_refinement 'SHELXL97 (Sheldrick, 2008)'
_computing_structure_solution 'SHELXS97 (Sheldrick, 2008)'
_diffrn_ambient_temperature 293(2)
_diffrn_measured_fraction_theta_full 1.000
_diffrn_measured_fraction_theta_max 1.000
_diffrn_measurement_device_type 'Nonius MACH-3'
_diffrn_measurement_method \w-2\q
_diffrn_radiation_monochromator graphite
_diffrn_radiation_source 'fine-focus sealed tube'
_diffrn_radiation_type MoK\a
_diffrn_radiation_wavelength 0.71073
_diffrn_reflns_av_R_equivalents 0.0099
_diffrn_reflns_av_sigmaI/netI 0.0108
_diffrn_reflns_limit_h_max 8
_diffrn_reflns_limit_h_min -1
_diffrn_reflns_limit_k_max 10
_diffrn_reflns_limit_k_min -10
_diffrn_reflns_limit_l_max 12
_diffrn_reflns_limit_l_min -12
_diffrn_reflns_number 2890
_diffrn_reflns_theta_full 24.97
_diffrn_reflns_theta_max 24.97
_diffrn_reflns_theta_min 2.49
_diffrn_standards_decay_% 0
_diffrn_standards_interval_time 60
_diffrn_standards_number 2
_exptl_absorpt_coefficient_mu 0.100
_exptl_absorpt_correction_T_max 0.9890
_exptl_absorpt_correction_T_min 0.9821
_exptl_absorpt_correction_type psi-scan
_exptl_absorpt_process_details '(North <i>et al.</i>,  1968)'
_exptl_crystal_colour colourless
_exptl_crystal_density_diffrn 1.375
_exptl_crystal_density_method 'not measured'
_exptl_crystal_description Block
_exptl_crystal_F_000 288
_exptl_crystal_size_max 0.18
_exptl_crystal_size_mid 0.15
_exptl_crystal_size_min 0.11
_refine_diff_density_max 0.219
_refine_diff_density_min -0.227
_refine_ls_extinction_method none
_refine_ls_goodness_of_fit_ref 1.107
_refine_ls_hydrogen_treatment constr
_refine_ls_matrix_type full
_refine_ls_number_parameters 184
_refine_ls_number_reflns 2316
_refine_ls_number_restraints 0
_refine_ls_restrained_S_all 1.107
_refine_ls_R_factor_all 0.0427
_refine_ls_R_factor_gt 0.0370
_refine_ls_shift/su_max 0.001
_refine_ls_shift/su_max_lt 0.001
_refine_ls_shift/su_mean 0.000
_refine_ls_structure_factor_coef Fsqd
_refine_ls_weighting_details 'calc w=1/[\s^2^(Fo^2^)+(0.0454P)^2^+0.1839P] where P=(Fo^2^+2Fc^2^)/3'
_refine_ls_weighting_scheme calc
_refine_ls_wR_factor_gt 0.0927
_refine_ls_wR_factor_ref 0.0969
_reflns_number_gt 2025
_reflns_number_total 2316
_reflns_threshold_expression I>2\s(I)
_cod_data_source_file ci2789.cif
_cod_data_source_block I
_cod_depositor_comments
;
The following automatic conversions were performed:
'_symmetry_cell_setting' value 'Triclinic' changed to 'triclinic'
according to '/home/saulius/struct/CIF-dictionaries/cif_core.dic'
dictionary named 'cif_core.dic' version 2.4.1 from 2010-06-29.

Automatic conversion script
Id: cif_fix_enum 1527 2010-12-29 10:47:43Z saulius 

The following automatic conversions were performed:

'_symmetry_cell_setting' value 'Triclinic' changed to 'triclinic'
according to /home/saulius/struct/CIF-dictionaries/cif_core.dic
dictionary named 'cif_core.dic' version 2.4.1 from 2010-06-29.

Automatic conversion script
Id: cif_fix_values 1715 2011-07-08 13:25:40Z adriana 
;
_cod_original_cell_volume 660.09(11)
_cod_database_code 2221958
_cod_database_fobs_code 2221958

loop_
_symmetry_equiv_pos_as_xyz
'x, y, z'
'-x, -y, -z'

loop_
_atom_site_type_symbol
_atom_site_label
_atom_site_fract_x
_atom_site_fract_y
_atom_site_fract_z
_atom_site_U_iso_or_equiv
_atom_site_adp_type
_atom_site_calc_flag
_atom_site_refinement_flags
_atom_site_occupancy
_atom_site_disorder_assembly
_atom_site_disorder_group
O O1 0.29809(15) 0.41843(13) 0.00498(10) 0.0446(3) Uani d . 1 . .
O O2 -0.04087(14) 0.29519(13) 0.08496(10) 0.0421(3) Uani d . 1 . .
H H2 -0.1139 0.3846 0.0581 0.063 Uiso calc R 1 . .
O O3 -0.02584(16) 0.06248(14) 0.30007(11) 0.0499(3) Uani d . 1 . .
H H3 -0.0724 0.0852 0.2313 0.075 Uiso calc R 1 . .
N N1 0.29935(17) 0.38335(15) 0.28995(12) 0.0388(3) Uani d . 1 . .
O O4 -0.19177(16) 0.40313(16) 0.45054(11) 0.0538(3) Uani d . 1 . .
C C8 0.2679(2) 0.30815(17) 0.09849(13) 0.0353(3) Uani d . 1 . .
C C4 0.2670(2) 0.26334(19) 0.41090(14) 0.0403(3) Uani d . 1 . .
H H4A 0.2445 0.3121 0.4832 0.048 Uiso calc R 1 . .
H H4B 0.3768 0.1712 0.4252 0.048 Uiso calc R 1 . .
C C10 0.3067(2) 0.04870(17) 0.24458(14) 0.0372(3) Uani d . 1 . .
C C7 0.07412(19) 0.30768(16) 0.17048(13) 0.0322(3) Uani d . 1 . .
C C5 0.0984(2) 0.20371(18) 0.40485(13) 0.0375(3) Uani d . 1 . .
H H5 0.0730 0.1229 0.4847 0.045 Uiso calc R 1 . .
C C6 0.1144(2) 0.14491(16) 0.28236(13) 0.0348(3) Uani d . 1 . .
C C9 0.3957(2) 0.14516(17) 0.14346(14) 0.0372(3) Uani d . 1 . .
C C1 -0.0622(2) 0.35556(19) 0.37706(14) 0.0383(3) Uani d . 1 . .
C C3 0.1375(2) 0.52059(18) 0.25385(15) 0.0406(3) Uani d . 1 . .
H H3A 0.1661 0.5959 0.1728 0.049 Uiso calc R 1 . .
H H3B 0.0969 0.5788 0.3209 0.049 Uiso calc R 1 . .
C C2 -0.0144(2) 0.44610(17) 0.23864(13) 0.0362(3) Uani d . 1 . .
H H2A -0.1220 0.5275 0.1970 0.043 Uiso calc R 1 . .
C C14 0.5784(2) 0.0851(2) 0.09741(16) 0.0486(4) Uani d . 1 . .
H H14 0.6375 0.1503 0.0301 0.058 Uiso calc R 1 . .
C C11 0.3986(2) -0.11196(19) 0.30063(17) 0.0496(4) Uani d . 1 . .
H H11 0.3394 -0.1777 0.3674 0.059 Uiso calc R 1 . .
C C12 0.5804(3) -0.1720(2) 0.25488(18) 0.0565(5) Uani d . 1 . .
H H12 0.6442 -0.2794 0.2917 0.068 Uiso calc R 1 . .
C C13 0.6699(2) -0.0751(2) 0.15496(19) 0.0572(5) Uani d . 1 . .
H H13 0.7927 -0.1183 0.1263 0.069 Uiso calc R 1 . .
C C18 0.4702(3) 0.4293(3) 0.2839(2) 0.0624(5) Uani d . 1 . .
H H18A 0.4881 0.5036 0.2010 0.094 Uiso calc R 1 . .
H H18B 0.5737 0.3334 0.2949 0.094 Uiso calc R 1 . .
H H18C 0.4615 0.4811 0.3517 0.094 Uiso calc R 1 . .

loop_
_atom_site_aniso_label
_atom_site_aniso_U_11
_atom_site_aniso_U_22
_atom_site_aniso_U_33
_atom_site_aniso_U_12
_atom_site_aniso_U_13
_atom_site_aniso_U_23
O1 0.0438(6) 0.0456(6) 0.0332(5) -0.0098(5) 0.0005(4) 0.0021(5)
O2 0.0419(6) 0.0433(6) 0.0416(6) -0.0060(5) -0.0146(5) -0.0116(5)
O3 0.0522(7) 0.0488(6) 0.0518(7) -0.0269(5) -0.0081(5) -0.0022(5)
N1 0.0360(7) 0.0438(7) 0.0393(7) -0.0155(5) 0.0001(5) -0.0116(5)
O4 0.0413(6) 0.0706(8) 0.0475(7) -0.0118(6) 0.0104(5) -0.0234(6)
C8 0.0365(8) 0.0379(7) 0.0285(7) -0.0084(6) -0.0037(6) -0.0053(6)
C4 0.0413(8) 0.0455(8) 0.0329(7) -0.0085(6) -0.0075(6) -0.0095(6)
C10 0.0422(8) 0.0343(7) 0.0341(7) -0.0068(6) -0.0073(6) -0.0090(6)
C7 0.0320(7) 0.0335(7) 0.0289(7) -0.0067(6) -0.0057(5) -0.0053(6)
C5 0.0396(8) 0.0413(8) 0.0268(7) -0.0130(6) 0.0003(6) -0.0013(6)
C6 0.0369(8) 0.0322(7) 0.0338(7) -0.0120(6) -0.0039(6) -0.0030(6)
C9 0.0378(8) 0.0387(8) 0.0326(7) -0.0050(6) -0.0052(6) -0.0101(6)
C1 0.0350(8) 0.0468(8) 0.0360(8) -0.0141(6) 0.0002(6) -0.0135(6)
C3 0.0491(9) 0.0361(8) 0.0370(8) -0.0128(7) -0.0008(6) -0.0100(6)
C2 0.0349(7) 0.0354(7) 0.0339(7) -0.0028(6) -0.0053(6) -0.0080(6)
C14 0.0396(8) 0.0557(10) 0.0453(9) -0.0037(7) -0.0015(7) -0.0160(8)
C11 0.0600(10) 0.0342(8) 0.0482(9) -0.0044(7) -0.0111(8) -0.0064(7)
C12 0.0617(11) 0.0404(9) 0.0592(11) 0.0085(8) -0.0191(9) -0.0161(8)
C13 0.0442(9) 0.0592(11) 0.0625(11) 0.0096(8) -0.0102(8) -0.0286(9)
C18 0.0456(10) 0.0723(12) 0.0787(13) -0.0281(9) 0.0013(9) -0.0244(10)

loop_
_atom_type_symbol
_atom_type_description
_atom_type_scat_dispersion_real
_atom_type_scat_dispersion_imag
_atom_type_scat_source
C C 0.0033 0.0016 'International Tables Vol C Tables 4.2.6.8 and 6.1.1.4'
H H 0.0000 0.0000 'International Tables Vol C Tables 4.2.6.8 and 6.1.1.4'
N N 0.0061 0.0033 'International Tables Vol C Tables 4.2.6.8 and 6.1.1.4'
O O 0.0106 0.0060 'International Tables Vol C Tables 4.2.6.8 and 6.1.1.4'

loop_
_geom_angle_atom_site_label_1
_geom_angle_atom_site_label_2
_geom_angle_atom_site_label_3
_geom_angle_site_symmetry_1
_geom_angle_site_symmetry_3
_geom_angle
_geom_angle_publ_flag
C7 O2 H2 . . 109.5 ?
C6 O3 H3 . . 109.5 ?
C3 N1 C18 . . 114.32(13) ?
C3 N1 C4 . . 113.97(12) ?
C18 N1 C4 . . 112.86(13) ?
O1 C8 C9 . . 126.53(13) ?
O1 C8 C7 . . 124.00(12) ?
C9 C8 C7 . . 108.44(12) ?
N1 C4 C5 . . 110.50(11) ?
N1 C4 H4A . . 109.6 ?
C5 C4 H4A . . 109.6 ?
N1 C4 H4B . . 109.6 ?
C5 C4 H4B . . 109.6 ?
H4A C4 H4B . . 108.1 ?
C11 C10 C9 . . 120.35(15) ?
C11 C10 C6 . . 128.39(14) ?
C9 C10 C6 . . 111.20(12) ?
O2 C7 C8 . . 108.50(11) ?
O2 C7 C2 . . 114.39(11) ?
C8 C7 C2 . . 115.40(12) ?
O2 C7 C6 . . 108.69(11) ?
C8 C7 C6 . . 103.21(11) ?
C2 C7 C6 . . 105.84(11) ?
C1 C5 C6 . . 100.91(11) ?
C1 C5 C4 . . 105.49(12) ?
C6 C5 C4 . . 112.08(11) ?
C1 C5 H5 . . 112.5 ?
C6 C5 H5 . . 112.5 ?
C4 C5 H5 . . 112.5 ?
O3 C6 C10 . . 114.30(12) ?
O3 C6 C5 . . 106.98(11) ?
C10 C6 C5 . . 114.94(12) ?
O3 C6 C7 . . 111.58(11) ?
C10 C6 C7 . . 104.97(11) ?
C5 C6 C7 . . 103.62(11) ?
C14 C9 C10 . . 121.43(14) ?
C14 C9 C8 . . 128.62(14) ?
C10 C9 C8 . . 109.95(13) ?
O4 C1 C5 . . 128.54(14) ?
O4 C1 C2 . . 126.94(14) ?
C5 C1 C2 . . 104.23(11) ?
N1 C3 C2 . . 105.67(11) ?
N1 C3 H3A . . 110.6 ?
C2 C3 H3A . . 110.6 ?
N1 C3 H3B . . 110.6 ?
C2 C3 H3B . . 110.6 ?
H3A C3 H3B . . 108.7 ?
C1 C2 C3 . . 103.05(11) ?
C1 C2 C7 . . 103.33(11) ?
C3 C2 C7 . . 109.41(11) ?
C1 C2 H2A . . 113.4 ?
C3 C2 H2A . . 113.4 ?
C7 C2 H2A . . 113.4 ?
C13 C14 C9 . . 117.82(16) ?
C13 C14 H14 . . 121.1 ?
C9 C14 H14 . . 121.1 ?
C12 C11 C10 . . 118.30(16) ?
C12 C11 H11 . . 120.8 ?
C10 C11 H11 . . 120.8 ?
C11 C12 C13 . . 121.32(15) ?
C11 C12 H12 . . 119.3 ?
C13 C12 H12 . . 119.3 ?
C14 C13 C12 . . 120.77(16) ?
C14 C13 H13 . . 119.6 ?
C12 C13 H13 . . 119.6 ?
N1 C18 H18A . . 109.5 ?
N1 C18 H18B . . 109.5 ?
H18A C18 H18B . . 109.5 ?
N1 C18 H18C . . 109.5 ?
H18A C18 H18C . . 109.5 ?
H18B C18 H18C . . 109.5 ?

loop_
_geom_bond_atom_site_label_1
_geom_bond_atom_site_label_2
_geom_bond_site_symmetry_2
_geom_bond_distance
_geom_bond_publ_flag
O1 C8 . 1.2285(17) ?
O2 C7 . 1.4171(16) ?
O2 H2 . 0.82 ?
O3 C6 . 1.4219(17) ?
O3 H3 . 0.82 ?
N1 C3 . 1.453(2) ?
N1 C18 . 1.455(2) ?
N1 C4 . 1.4613(19) ?
O4 C1 . 1.2088(18) ?
C8 C9 . 1.471(2) ?
C8 C7 . 1.5419(19) ?
C4 C5 . 1.539(2) ?
C4 H4A . 0.97 ?
C4 H4B . 0.97 ?
C10 C11 . 1.386(2) ?
C10 C9 . 1.391(2) ?
C10 C6 . 1.507(2) ?
C7 C2 . 1.5443(19) ?
C7 C6 . 1.5720(18) ?
C5 C1 . 1.509(2) ?
C5 C6 . 1.537(2) ?
C5 H5 . 0.98 ?
C9 C14 . 1.387(2) ?
C1 C2 . 1.517(2) ?
C3 C2 . 1.541(2) ?
C3 H3A . 0.97 ?
C3 H3B . 0.97 ?
C2 H2A . 0.98 ?
C14 C13 . 1.385(3) ?
C14 H14 . 0.93 ?
C11 C12 . 1.381(3) ?
C11 H11 . 0.93 ?
C12 C13 . 1.388(3) ?
C12 H12 . 0.93 ?
C13 H13 . 0.93 ?
C18 H18A . 0.96 ?
C18 H18B . 0.96 ?
C18 H18C . 0.96 ?

loop_
_geom_hbond_atom_site_label_D
_geom_hbond_atom_site_label_H
_geom_hbond_atom_site_label_A
_geom_hbond_site_symmetry_A
_geom_hbond_distance_DH
_geom_hbond_distance_HA
_geom_hbond_distance_DA
_geom_hbond_angle_DHA
O3 H3 O2 . 0.82 2.11 2.6080(15) 119
O2 H2 O1 2_565 0.82 1.90 2.7168(15) 175
C2 H2A O1 2_565 0.98 2.59 3.3778(18) 137
C18 H18A O1 2_665 0.96 2.57 3.432(2) 149
C5 H5 O3 2_556 0.98 2.46 3.4381(18) 173

loop_
_geom_torsion_atom_site_label_1
_geom_torsion_atom_site_label_2
_geom_torsion_atom_site_label_3
_geom_torsion_atom_site_label_4
_geom_torsion_site_symmetry_1
_geom_torsion_site_symmetry_2
_geom_torsion_site_symmetry_3
_geom_torsion_site_symmetry_4
_geom_torsion
_geom_torsion_publ_flag
C3 N1 C4 C5 . . . . 54.45(16) ?
C18 N1 C4 C5 . . . . -172.98(13) ?
O1 C8 C7 O2 . . . . 66.57(17) ?
C9 C8 C7 O2 . . . . -102.49(12) ?
O1 C8 C7 C2 . . . . -63.28(18) ?
C9 C8 C7 C2 . . . . 127.66(12) ?
O1 C8 C7 C6 . . . . -178.24(13) ?
C9 C8 C7 C6 . . . . 12.70(14) ?
N1 C4 C5 C1 . . . . -56.97(15) ?
N1 C4 C5 C6 . . . . 51.96(16) ?
C11 C10 C6 O3 . . . . -48.1(2) ?
C9 C10 C6 O3 . . . . 134.84(13) ?
C11 C10 C6 C5 . . . . 76.15(19) ?
C9 C10 C6 C5 . . . . -100.88(14) ?
C11 C10 C6 C7 . . . . -170.70(15) ?
C9 C10 C6 C7 . . . . 12.27(15) ?
C1 C5 C6 O3 . . . . -80.03(13) ?
C4 C5 C6 O3 . . . . 168.14(11) ?
C1 C5 C6 C10 . . . . 151.91(12) ?
C4 C5 C6 C10 . . . . 40.09(16) ?
C1 C5 C6 C7 . . . . 37.97(13) ?
C4 C5 C6 C7 . . . . -73.85(14) ?
O2 C7 C6 O3 . . . . -23.90(15) ?
C8 C7 C6 O3 . . . . -138.96(12) ?
C2 C7 C6 O3 . . . . 99.41(13) ?
O2 C7 C6 C10 . . . . 100.42(12) ?
C8 C7 C6 C10 . . . . -14.64(14) ?
C2 C7 C6 C10 . . . . -136.28(11) ?
O2 C7 C6 C5 . . . . -138.66(11) ?
C8 C7 C6 C5 . . . . 106.28(12) ?
C2 C7 C6 C5 . . . . -15.36(14) ?
C11 C10 C9 C14 . . . . -1.1(2) ?
C6 C10 C9 C14 . . . . 176.26(14) ?
C11 C10 C9 C8 . . . . 178.38(14) ?
C6 C10 C9 C8 . . . . -4.31(17) ?
O1 C8 C9 C14 . . . . 4.9(3) ?
C7 C8 C9 C14 . . . . 173.60(15) ?
O1 C8 C9 C10 . . . . -174.49(14) ?
C7 C8 C9 C10 . . . . -5.78(16) ?
C6 C5 C1 O4 . . . . 138.05(16) ?
C4 C5 C1 O4 . . . . -105.16(17) ?
C6 C5 C1 C2 . . . . -47.81(13) ?
C4 C5 C1 C2 . . . . 68.98(13) ?
C18 N1 C3 C2 . . . . 168.31(13) ?
C4 N1 C3 C2 . . . . -59.82(15) ?
O4 C1 C2 C3 . . . . 98.33(17) ?
C5 C1 C2 C3 . . . . -75.95(13) ?
O4 C1 C2 C7 . . . . -147.76(15) ?
C5 C1 C2 C7 . . . . 37.97(14) ?
N1 C3 C2 C1 . . . . 69.03(14) ?
N1 C3 C2 C7 . . . . -40.39(14) ?
O2 C7 C2 C1 . . . . 106.41(13) ?
C8 C7 C2 C1 . . . . -126.65(12) ?
C6 C7 C2 C1 . . . . -13.22(14) ?
O2 C7 C2 C3 . . . . -144.35(12) ?
C8 C7 C2 C3 . . . . -17.42(15) ?
C6 C7 C2 C3 . . . . 96.02(13) ?
C10 C9 C14 C13 . . . . 0.3(2) ?
C8 C9 C14 C13 . . . . -178.97(15) ?
C9 C10 C11 C12 . . . . 1.0(2) ?
C6 C10 C11 C12 . . . . -175.81(15) ?
C10 C11 C12 C13 . . . . -0.3(3) ?
C9 C14 C13 C12 . . . . 0.4(3) ?
C11 C12 C13 C14 . . . . -0.4(3) ?
